data_7216321
loop_
_publ_author_name
'Hu, Chunhua'
'Li, Qi'
'Englert, Ulli'

_publ_section_title
;
 Structural trends in one and two dimensional coordination polymers of
 cadmium(ii) with halide bridges and pyridine-type ligands
;
_journal_issue 94
_journal_name_full CrystEngComm
_journal_page_first 519
_journal_paper_doi 10.1039/b314522k
_journal_volume 5
_journal_year 2003
_chemical_formula_sum 'C10 H8 Cd Cl2 I2 N2'
_chemical_formula_weight 593.28
_chemical_name_common
;catena-(bis(mu-iodo)-bis(3-chloropyridine)-cadmium(ii))
(Compound 6)
;
_chemical_name_systematic
;
catena-[bis(\m-iodo)-bis(3-chloropyridine)-cadmium(ii)] (Compound 6)
;
_space_group_IT_number 14
_symmetry_cell_setting monoclinic
_symmetry_space_group_name_Hall '-P 2ybc'
_symmetry_space_group_name_H-M 'P 1 21/c 1'
_atom_sites_solution_hydrogens geom
_atom_sites_solution_primary direct
_atom_sites_solution_secondary difmap
_audit_creation_date 30-OCT-03
_audit_creation_method SHELXTL
_audit_update_record
;
?
;
_cell_angle_alpha 90.00
_cell_angle_beta 89.630(10)
_cell_angle_gamma 90.00
_cell_formula_units_Z 2
_cell_length_a 4.1332(18)
_cell_length_b 14.450(6)
_cell_length_c 12.977(6)
_cell_measurement_reflns_used 6600
_cell_measurement_temperature 293(2)
_cell_measurement_theta_max 28.36
_cell_measurement_theta_min 2.11
_cell_volume 775.0(6)
_computing_cell_refinement 'SMART (Bruker, 2001)'
_computing_data_collection 'SMART (Bruker, 2001)'
_computing_data_reduction 'SAINT+ (Bruker, 1999)'
_computing_molecular_graphics 'PLATON (Spek, 2003)'
_computing_publication_material 'SHELXTL (Sheldrick, 1998)'
_computing_structure_refinement 'SHELXTL (Sheldrick, 1998)'
_computing_structure_solution 'SHELXTL (Sheldrick, 1998)'
_diffrn_ambient_temperature 293(2)
_diffrn_measured_fraction_theta_full 0.995
_diffrn_measured_fraction_theta_max 0.995
_diffrn_measurement_device_type 'Bruker SMART APEX CCD diffractometer'
_diffrn_measurement_method 'omega scans'
_diffrn_radiation_monochromator graphite
_diffrn_radiation_source 'fine-focus sealed tube'
_diffrn_radiation_type MoK\a
_diffrn_radiation_wavelength 0.71073
_diffrn_reflns_av_R_equivalents 0.0271
_diffrn_reflns_av_sigmaI/netI 0.0293
_diffrn_reflns_limit_h_max 5
_diffrn_reflns_limit_h_min -5
_diffrn_reflns_limit_k_max 19
_diffrn_reflns_limit_k_min -18
_diffrn_reflns_limit_l_max 17
_diffrn_reflns_limit_l_min -17
_diffrn_reflns_number 6600
_diffrn_reflns_theta_full 28.36
_diffrn_reflns_theta_max 28.36
_diffrn_reflns_theta_min 2.11
_diffrn_standards_decay_% 0
_exptl_absorpt_coefficient_mu 5.717
_exptl_absorpt_correction_T_max 1.000000
_exptl_absorpt_correction_T_min 0.746572
_exptl_absorpt_correction_type empirical
_exptl_absorpt_process_details 'SADABS (1996)'
_exptl_crystal_colour yellowish
_exptl_crystal_density_diffrn 2.542
_exptl_crystal_density_method 'not measured'
_exptl_crystal_description needle
_exptl_crystal_F_000 540
_exptl_crystal_size_max 0.53
_exptl_crystal_size_mid 0.10
_exptl_crystal_size_min 0.07
_refine_diff_density_max 0.635
_refine_diff_density_min -0.461
_refine_diff_density_rms 0.099
_refine_ls_extinction_method none
_refine_ls_goodness_of_fit_ref 1.097
_refine_ls_hydrogen_treatment constr
_refine_ls_matrix_type full
_refine_ls_number_parameters 79
_refine_ls_number_reflns 1935
_refine_ls_number_restraints 0
_refine_ls_restrained_S_all 1.097
_refine_ls_R_factor_all 0.0303
_refine_ls_R_factor_gt 0.0266
_refine_ls_shift/su_max 0.000
_refine_ls_shift/su_mean 0.000
_refine_ls_structure_factor_coef Fsqd
_refine_ls_weighting_details 'calc w=1/[\s^2^(Fo^2^)+(0.0221P)^2^+0.2659P] where P=(Fo^2^+2Fc^2^)/3'
_refine_ls_weighting_scheme calc
_refine_ls_wR_factor_gt 0.0587
_refine_ls_wR_factor_ref 0.0603
_reflns_number_gt 1771
_reflns_number_total 1935
_reflns_threshold_expression >2sigma(I)
_cod_data_source_file b314522k.txt
_cod_data_source_block hc167new
_cod_original_sg_symbol_H-M P21/c
_cod_database_code 7216321

loop_
_symmetry_equiv_pos_as_xyz
'x, y, z'
'-x, y+1/2, -z+1/2'
'-x, -y, -z'
'x, -y-1/2, z-1/2'

loop_
_atom_site_label
_atom_site_type_symbol
_atom_site_fract_x
_atom_site_fract_y
_atom_site_fract_z
_atom_site_U_iso_or_equiv
_atom_site_adp_type
_atom_site_occupancy
_atom_site_symmetry_multiplicity
_atom_site_calc_flag
_atom_site_refinement_flags
Cd Cd 0.0000 0.0000 0.0000 0.03977(11) Uani 1 2 d S
I I -0.51022(6) -0.030283(18) -0.159256(17) 0.04344(9) Uani 1 1 d .
Cl Cl 0.2660(5) 0.39178(9) 0.10247(12) 0.1003(5) Uani 1 1 d .
N N 0.0107(8) 0.1640(2) -0.0406(2) 0.0464(7) Uani 1 1 d .
C1 C 0.1072(11) 0.2247(3) 0.0288(3) 0.0525(10) Uani 1 1 d .
H1 H 0.1620 0.2027 0.0980 0.068 Uiso 1 1 calc R
C2 C 0.1334(12) 0.3176(3) 0.0074(3) 0.0598(11) Uani 1 1 d .
C3 C 0.0541(15) 0.3508(3) -0.0878(4) 0.0768(15) Uani 1 1 d .
H3 H 0.0697 0.4167 -0.1047 0.100 Uiso 1 1 calc R
C4 C -0.0482(14) 0.2868(4) -0.1583(4) 0.0783(16) Uani 1 1 d .
H4 H -0.1116 0.3070 -0.2274 0.102 Uiso 1 1 calc R
C5 C -0.0627(11) 0.1946(3) -0.1331(3) 0.0584(11) Uani 1 1 d .
H5 H -0.1300 0.1501 -0.1857 0.076 Uiso 1 1 calc R

loop_
_atom_site_aniso_label
_atom_site_aniso_U_11
_atom_site_aniso_U_22
_atom_site_aniso_U_33
_atom_site_aniso_U_23
_atom_site_aniso_U_13
_atom_site_aniso_U_12
Cd 0.0384(2) 0.03590(19) 0.0450(2) 0.00113(14) -0.00327(16) 0.00092(15)
I 0.03686(15) 0.05304(16) 0.04050(14) -0.00438(10) -0.00534(10) 0.00206(10)
Cl 0.1480(15) 0.0511(7) 0.1020(10) -0.0217(7) -0.0153(10) -0.0095(8)
N 0.055(2) 0.0372(16) 0.0475(17) 0.0055(13) -0.0015(14) 0.0044(14)
C1 0.063(3) 0.041(2) 0.053(2) 0.0025(17) -0.009(2) 0.0060(19)
C2 0.073(3) 0.041(2) 0.065(3) -0.0035(19) 0.007(2) 0.001(2)
C3 0.114(5) 0.040(2) 0.076(3) 0.009(2) 0.008(3) 0.005(3)
C4 0.118(5) 0.057(3) 0.060(3) 0.015(2) -0.006(3) 0.012(3)
C5 0.074(3) 0.052(2) 0.050(2) 0.0046(19) -0.009(2) 0.003(2)

loop_
_atom_type_symbol
_atom_type_description
_atom_type_scat_dispersion_real
_atom_type_scat_dispersion_imag
_atom_type_scat_source
C C 0.0033 0.0016 'International Tables Vol C Tables 4.2.6.8 and 6.1.1.4'
H H 0.0000 0.0000 'International Tables Vol C Tables 4.2.6.8 and 6.1.1.4'
N N 0.0061 0.0033 'International Tables Vol C Tables 4.2.6.8 and 6.1.1.4'
Cl Cl 0.1484 0.1585 'International Tables Vol C Tables 4.2.6.8 and 6.1.1.4'
Cd Cd -0.8075 1.2024 'International Tables Vol C Tables 4.2.6.8 and 6.1.1.4'
I I -0.4742 1.8119 'International Tables Vol C Tables 4.2.6.8 and 6.1.1.4'

loop_
_geom_angle_atom_site_label_1
_geom_angle_atom_site_label_2
_geom_angle_atom_site_label_3
_geom_angle
_geom_angle_site_symmetry_1
_geom_angle_site_symmetry_3
N Cd N 180.0(2) 3 .
N Cd I 91.08(8) 3 1_655
N Cd I 88.92(8) . 1_655
N Cd I 88.92(8) 3 3_455
N Cd I 91.08(8) . 3_455
I Cd I 180.000(14) 1_655 3_455
N Cd I 89.73(8) 3 .
N Cd I 90.27(8) . .
I Cd I 88.72(4) 1_655 .
I Cd I 91.28(4) 3_455 .
N Cd I 90.27(8) 3 3
N Cd I 89.73(8) . 3
I Cd I 91.28(4) 1_655 3
I Cd I 88.72(4) 3_455 3
I Cd I 180.000(6) . 3
Cd I Cd 88.72(4) 1_455 .
C5 N C1 118.1(3) . .
C5 N Cd 121.4(3) . .
C1 N Cd 120.4(3) . .
N C1 C2 122.3(4) . .
N C1 H1 118.8 . .
C2 C1 H1 118.8 . .
C3 C2 C1 120.4(4) . .
C3 C2 Cl 120.5(4) . .
C1 C2 Cl 119.1(4) . .
C2 C3 C4 116.4(4) . .
C2 C3 H3 121.8 . .
C4 C3 H3 121.8 . .
C3 C4 C5 120.6(4) . .
C3 C4 H4 119.7 . .
C5 C4 H4 119.7 . .
N C5 C4 122.2(4) . .
N C5 H5 118.9 . .
C4 C5 H5 118.9 . .

loop_
_geom_bond_atom_site_label_1
_geom_bond_atom_site_label_2
_geom_bond_distance
_geom_bond_site_symmetry_2
Cd N 2.428(3) 3
Cd N 2.428(3) .
Cd I 2.9166(9) 1_655
Cd I 2.9166(9) 3_455
Cd I 2.9944(10) .
Cd I 2.9944(10) 3
I Cd 2.9166(9) 1_455
Cl C2 1.726(5) .
N C5 1.316(5) .
N C1 1.321(5) .
C1 C2 1.375(6) .
C1 H1 0.9800 .
C2 C3 1.367(7) .
C3 C4 1.369(7) .
C3 H3 0.9800 .
C4 C5 1.374(7) .
C4 H4 0.9800 .
C5 H5 0.9800 .
